data_4067696
loop_
_publ_author_name
'Forret, Robert'
'Kennedy, Alan R.'
'Klett, Jan'
'Mulvey, Robert E.'
'Robertson, Stuart D.'

_publ_section_title
;
 Multistep Self-Assembly of Heteroleptic Magnesium and
 Sodium&#x2212;Magnesium Benzamidinate Complexes
;
_journal_issue 6
_journal_name_full Organometallics
_journal_page_first 1436
_journal_paper_doi 10.1021/om9010824
_journal_volume 29
_journal_year 2010
_chemical_formula_sum 'C48 H78 Mg2 N6 Si6'
_chemical_formula_weight 956.32
_chemical_name_systematic
; 
 ? 
;
_space_group_IT_number 4
_symmetry_cell_setting monoclinic
_symmetry_space_group_name_Hall 'P 2yb'
_symmetry_space_group_name_H-M 'P 1 21 1'
_atom_sites_solution_hydrogens geom
_atom_sites_solution_primary direct
_atom_sites_solution_secondary difmap
_audit_creation_method SHELXL-97
_cell_angle_alpha 90.00
_cell_angle_beta 97.9550(10)
_cell_angle_gamma 90.00
_cell_formula_units_Z 2
_cell_length_a 12.0416(2)
_cell_length_b 17.7556(3)
_cell_length_c 13.8627(2)
_cell_measurement_reflns_used 22146
_cell_measurement_temperature 123(2)
_cell_measurement_theta_max 30.8611
_cell_measurement_theta_min 2.6666
_cell_volume 2935.40(8)
_computing_structure_refinement 'SHELXL-97 (Sheldrick, 1997)'
_computing_structure_solution 'SHELXS-97 (Sheldrick, 1990)'
_diffrn_ambient_temperature 123(2)
_diffrn_measured_fraction_theta_full 0.971
_diffrn_measured_fraction_theta_max 0.898
_diffrn_radiation_monochromator graphite
_diffrn_radiation_source 'fine-focus sealed tube'
_diffrn_radiation_type MoK\a
_diffrn_radiation_wavelength 0.71073
_diffrn_reflns_av_R_equivalents 0.0195
_diffrn_reflns_av_sigmaI/netI 0.0265
_diffrn_reflns_limit_h_max 14
_diffrn_reflns_limit_h_min -16
_diffrn_reflns_limit_k_max 23
_diffrn_reflns_limit_k_min -23
_diffrn_reflns_limit_l_max 19
_diffrn_reflns_limit_l_min -20
_diffrn_reflns_number 34216
_diffrn_reflns_theta_full 27.00
_diffrn_reflns_theta_max 30.88
_diffrn_reflns_theta_min 2.67
_exptl_absorpt_coefficient_mu 0.198
_exptl_absorpt_correction_T_max 1.00000
_exptl_absorpt_correction_T_min 0.99482
_exptl_absorpt_correction_type multi-scan
_exptl_absorpt_process_details
;
CrysAlis RED, Oxford Diffraction Ltd.,
Version 1.171.32.29 (release 10-06-2008 CrysAlis171 .NET)
(compiled Jun 10 2008,16:49:55)
Empirical absorption correction using spherical harmonics,
 implemented in SCALE3 ABSPACK scaling algorithm.
;
_exptl_crystal_colour yellow
_exptl_crystal_density_diffrn 1.082
_exptl_crystal_density_method 'not measured'
_exptl_crystal_description plate
_exptl_crystal_F_000 1032
_exptl_crystal_size_max 0.5
_exptl_crystal_size_mid 0.4
_exptl_crystal_size_min 0.3
_refine_diff_density_max 0.354
_refine_diff_density_min -0.200
_refine_diff_density_rms 0.042
_refine_ls_abs_structure_details 'Flack H D (1983), Acta Cryst. A39, 876-881'
_refine_ls_abs_structure_Flack 0.26(5)
_refine_ls_extinction_method none
_refine_ls_goodness_of_fit_ref 1.013
_refine_ls_hydrogen_treatment constr
_refine_ls_matrix_type full
_refine_ls_number_parameters 578
_refine_ls_number_reflns 13562
_refine_ls_number_restraints 1
_refine_ls_restrained_S_all 1.013
_refine_ls_R_factor_all 0.0380
_refine_ls_R_factor_gt 0.0322
_refine_ls_shift/su_max 0.001
_refine_ls_shift/su_mean 0.000
_refine_ls_structure_factor_coef Fsqd
_refine_ls_weighting_details 'calc w=1/[\s^2^(Fo^2^)+(0.0537P)^2^+0.0000P] where P=(Fo^2^+2Fc^2^)/3'
_refine_ls_weighting_scheme calc
_refine_ls_wR_factor_gt 0.0779
_refine_ls_wR_factor_ref 0.0795
_reflns_number_gt 12187
_reflns_number_total 13562
_reflns_threshold_expression >2sigma(I)
_cod_data_source_file om9010824_si_001.cif
_cod_data_source_block 1
_cod_original_sg_symbol_H-M P2(1)
_cod_database_code 4067696

loop_
_symmetry_equiv_pos_as_xyz
'x, y, z'
'-x, y+1/2, -z'

loop_
_atom_site_label
_atom_site_type_symbol
_atom_site_fract_x
_atom_site_fract_y
_atom_site_fract_z
_atom_site_U_iso_or_equiv
_atom_site_adp_type
_atom_site_occupancy
_atom_site_symmetry_multiplicity
_atom_site_calc_flag
_atom_site_refinement_flags
Mg1 Mg 0.58999(4) 0.37915(3) 0.34853(3) 0.01803(11) Uani 1 1 d .
Mg2 Mg 0.44846(4) 0.33803(3) 0.16378(3) 0.01756(10) Uani 1 1 d .
C1 C 0.70031(12) 0.41468(9) 0.50183(10) 0.0176(3) Uani 1 1 d .
N11 N 0.69199(10) 0.46015(7) 0.42486(8) 0.0195(3) Uani 1 1 d .
Si11 Si 0.72767(4) 0.55266(3) 0.40625(3) 0.02516(10) Uani 1 1 d .
C111 C 0.7098(2) 0.61491(13) 0.51244(18) 0.0551(6) Uani 1 1 d .
H11A H 0.7661 0.6018 0.5679 0.083 Uiso 1 1 calc R
H11B H 0.6346 0.6077 0.5304 0.083 Uiso 1 1 calc R
H11C H 0.7193 0.6677 0.4945 0.083 Uiso 1 1 calc R
C112 C 0.87389(17) 0.56319(15) 0.3786(2) 0.0579(7) Uani 1 1 d .
H11D H 0.8853 0.5298 0.3245 0.087 Uiso 1 1 calc R
H11E H 0.9268 0.5499 0.4363 0.087 Uiso 1 1 calc R
H11F H 0.8865 0.6155 0.3603 0.087 Uiso 1 1 calc R
C113 C 0.62876(18) 0.58260(12) 0.29740(16) 0.0442(5) Uani 1 1 d .
H11G H 0.6433 0.5533 0.2406 0.066 Uiso 1 1 calc R
H11H H 0.6395 0.6363 0.2850 0.066 Uiso 1 1 calc R
H11I H 0.5515 0.5740 0.3094 0.066 Uiso 1 1 calc R
N12 N 0.64272(11) 0.35091(8) 0.49251(8) 0.0203(3) Uani 1 1 d .
Si12 Si 0.64806(4) 0.26864(3) 0.55974(3) 0.02188(9) Uani 1 1 d .
C121 C 0.59863(19) 0.19485(11) 0.46813(13) 0.0395(5) Uani 1 1 d .
H12A H 0.6532 0.1893 0.4223 0.059 Uiso 1 1 calc R
H12B H 0.5259 0.2097 0.4325 0.059 Uiso 1 1 calc R
H12C H 0.5909 0.1468 0.5014 0.059 Uiso 1 1 calc R
C122 C 0.54954(16) 0.27014(12) 0.65252(12) 0.0354(4) Uani 1 1 d .
H12D H 0.5732 0.3090 0.7013 0.053 Uiso 1 1 calc R
H12E H 0.5501 0.2209 0.6845 0.053 Uiso 1 1 calc R
H12F H 0.4736 0.2813 0.6205 0.053 Uiso 1 1 calc R
C123 C 0.79255(15) 0.24487(12) 0.61938(14) 0.0372(4) Uani 1 1 d .
H12G H 0.8447 0.2472 0.5711 0.056 Uiso 1 1 calc R
H12H H 0.7929 0.1939 0.6466 0.056 Uiso 1 1 calc R
H12I H 0.8158 0.2810 0.6717 0.056 Uiso 1 1 calc R
C11 C 0.77342(13) 0.43364(9) 0.59562(10) 0.0194(3) Uani 1 1 d .
C12 C 0.88797(14) 0.44266(11) 0.59758(11) 0.0281(4) Uani 1 1 d .
H12J H 0.9197 0.4396 0.5387 0.034 Uiso 1 1 calc R
C13 C 0.95713(15) 0.45612(12) 0.68496(13) 0.0352(4) Uani 1 1 d .
H13A H 1.0358 0.4613 0.6858 0.042 Uiso 1 1 calc R
C14 C 0.91073(16) 0.46190(11) 0.77091(12) 0.0338(4) Uani 1 1 d .
H14A H 0.9576 0.4712 0.8307 0.041 Uiso 1 1 calc R
C15 C 0.79651(16) 0.45419(11) 0.76954(11) 0.0321(4) Uani 1 1 d .
H15A H 0.7647 0.4589 0.8283 0.039 Uiso 1 1 calc R
C16 C 0.72774(13) 0.43946(10) 0.68239(10) 0.0245(3) Uani 1 1 d .
H16A H 0.6493 0.4333 0.6820 0.029 Uiso 1 1 calc R
N2 N 0.60869(10) 0.31399(8) 0.22997(8) 0.0195(3) Uani 1 1 d .
C2 C 0.67753(12) 0.26403(9) 0.21029(10) 0.0191(3) Uani 1 1 d .
C21 C 0.78827(13) 0.25173(10) 0.27516(10) 0.0221(3) Uani 1 1 d .
C22 C 0.83285(15) 0.18014(11) 0.29621(12) 0.0302(4) Uani 1 1 d .
H22A H 0.7939 0.1371 0.2685 0.036 Uiso 1 1 calc R
C23 C 0.93358(16) 0.17124(13) 0.35721(13) 0.0384(5) Uani 1 1 d .
H23A H 0.9622 0.1221 0.3718 0.046 Uiso 1 1 calc R
C24 C 0.99212(15) 0.23255(14) 0.39656(14) 0.0404(5) Uani 1 1 d .
H24A H 1.0611 0.2259 0.4381 0.048 Uiso 1 1 calc R
C25 C 0.95055(16) 0.30412(13) 0.37570(15) 0.0405(5) Uani 1 1 d .
H25A H 0.9914 0.3469 0.4020 0.049 Uiso 1 1 calc R
C26 C 0.84818(14) 0.31332(11) 0.31586(13) 0.0293(4) Uani 1 1 d .
H26A H 0.8191 0.3626 0.3029 0.035 Uiso 1 1 calc R
C210 C 0.65944(13) 0.21638(10) 0.11898(11) 0.0232(3) Uani 1 1 d .
H21J H 0.5798 0.2200 0.0899 0.028 Uiso 1 1 calc R
H21K H 0.6752 0.1631 0.1369 0.028 Uiso 1 1 calc R
Si2 Si 0.75075(4) 0.24547(3) 0.02486(3) 0.03244(12) Uani 1 1 d .
C211 C 0.88324(18) 0.18966(18) 0.04383(16) 0.0618(7) Uani 1 1 d .
H21A H 0.9315 0.2050 -0.0041 0.093 Uiso 1 1 calc R
H21B H 0.8656 0.1359 0.0359 0.093 Uiso 1 1 calc R
H21C H 0.9222 0.1988 0.1097 0.093 Uiso 1 1 calc R
C212 C 0.7819(2) 0.34794(15) 0.03655(15) 0.0582(7) Uani 1 1 d .
H21D H 0.7114 0.3762 0.0314 0.087 Uiso 1 1 calc R
H21E H 0.8242 0.3637 -0.0155 0.087 Uiso 1 1 calc R
H21F H 0.8264 0.3579 0.0999 0.087 Uiso 1 1 calc R
C213 C 0.67302(19) 0.22590(14) -0.09820(13) 0.0466(5) Uani 1 1 d .
H21G H 0.6023 0.2540 -0.1067 0.070 Uiso 1 1 calc R
H21H H 0.6572 0.1719 -0.1047 0.070 Uiso 1 1 calc R
H21I H 0.7186 0.2415 -0.1480 0.070 Uiso 1 1 calc R
C3 C 0.32800(12) 0.30309(9) 0.01577(10) 0.0188(3) Uani 1 1 d .
N31 N 0.33757(10) 0.25862(8) 0.09324(8) 0.0198(3) Uani 1 1 d .
Si31 Si 0.28480(4) 0.17293(3) 0.12303(3) 0.02442(10) Uani 1 1 d .
C311 C 0.2336(2) 0.11177(12) 0.01637(15) 0.0508(6) Uani 1 1 d .
H31A H 0.2936 0.1049 -0.0238 0.076 Uiso 1 1 calc R
H31B H 0.1689 0.1357 -0.0225 0.076 Uiso 1 1 calc R
H31C H 0.2112 0.0626 0.0395 0.076 Uiso 1 1 calc R
C312 C 0.17099(17) 0.18910(13) 0.20017(17) 0.0473(5) Uani 1 1 d .
H31D H 0.2024 0.2142 0.2608 0.071 Uiso 1 1 calc R
H31E H 0.1385 0.1406 0.2154 0.071 Uiso 1 1 calc R
H31F H 0.1125 0.2209 0.1647 0.071 Uiso 1 1 calc R
C313 C 0.40188(16) 0.12554(11) 0.20234(14) 0.0335(4) Uani 1 1 d .
H31G H 0.4599 0.1107 0.1631 0.050 Uiso 1 1 calc R
H31H H 0.3733 0.0807 0.2320 0.050 Uiso 1 1 calc R
H31I H 0.4340 0.1603 0.2536 0.050 Uiso 1 1 calc R
N32 N 0.39025(11) 0.36526(7) 0.02070(8) 0.0196(3) Uani 1 1 d .
Si32 Si 0.39260(4) 0.44313(3) -0.05284(3) 0.02313(10) Uani 1 1 d .
C321 C 0.4471(2) 0.52082(11) 0.03140(13) 0.0415(5) Uani 1 1 d .
H32A H 0.3972 0.5278 0.0808 0.062 Uiso 1 1 calc R
H32B H 0.4503 0.5676 -0.0057 0.062 Uiso 1 1 calc R
H32C H 0.5225 0.5079 0.0633 0.062 Uiso 1 1 calc R
C322 C 0.25224(17) 0.47129(12) -0.11782(15) 0.0400(5) Uani 1 1 d .
H32D H 0.2001 0.4788 -0.0703 0.060 Uiso 1 1 calc R
H32E H 0.2236 0.4315 -0.1637 0.060 Uiso 1 1 calc R
H32F H 0.2595 0.5183 -0.1535 0.060 Uiso 1 1 calc R
C323 C 0.49335(17) 0.42837(12) -0.14192(13) 0.0355(4) Uani 1 1 d .
H32G H 0.5656 0.4115 -0.1073 0.053 Uiso 1 1 calc R
H32H H 0.5037 0.4758 -0.1757 0.053 Uiso 1 1 calc R
H32I H 0.4637 0.3900 -0.1895 0.053 Uiso 1 1 calc R
C31 C 0.24813(13) 0.28659(9) -0.07548(10) 0.0213(3) Uani 1 1 d .
C32 C 0.13298(15) 0.28989(11) -0.07389(12) 0.0302(4) Uani 1 1 d .
H32J H 0.1047 0.2988 -0.0142 0.036 Uiso 1 1 calc R
C33 C 0.05911(16) 0.28016(12) -0.15942(14) 0.0370(4) Uani 1 1 d .
H33A H -0.0195 0.2828 -0.1582 0.044 Uiso 1 1 calc R
C34 C 0.09989(17) 0.26661(12) -0.24621(13) 0.0394(5) Uani 1 1 d .
H34A H 0.0494 0.2605 -0.3047 0.047 Uiso 1 1 calc R
C35 C 0.21404(16) 0.26188(11) -0.24777(12) 0.0349(4) Uani 1 1 d .
H35A H 0.2420 0.2517 -0.3072 0.042 Uiso 1 1 calc R
C36 C 0.28837(14) 0.27196(10) -0.16229(11) 0.0268(3) Uani 1 1 d .
H36A H 0.3669 0.2688 -0.1637 0.032 Uiso 1 1 calc R
N4 N 0.42988(10) 0.40362(8) 0.28122(8) 0.0195(3) Uani 1 1 d .
C4 C 0.36205(12) 0.45290(9) 0.30434(10) 0.0191(3) Uani 1 1 d .
C41 C 0.25157(13) 0.46891(10) 0.24223(10) 0.0242(3) Uani 1 1 d .
C42 C 0.18753(15) 0.40979(12) 0.20009(13) 0.0369(4) Uani 1 1 d .
H42A H 0.2153 0.3598 0.2081 0.044 Uiso 1 1 calc R
C43 C 0.08262(18) 0.42263(16) 0.14594(17) 0.0568(7) Uani 1 1 d .
H43A H 0.0388 0.3813 0.1189 0.068 Uiso 1 1 calc R
C44 C 0.0424(2) 0.49478(19) 0.13159(16) 0.0625(8) Uani 1 1 d .
H44A H -0.0287 0.5034 0.0942 0.075 Uiso 1 1 calc R
C45 C 0.1053(2) 0.55419(17) 0.17140(16) 0.0578(7) Uani 1 1 d .
H45A H 0.0778 0.6041 0.1611 0.069 Uiso 1 1 calc R
C46 C 0.20968(17) 0.54186(12) 0.22710(13) 0.0376(4) Uani 1 1 d .
H46A H 0.2524 0.5834 0.2548 0.045 Uiso 1 1 calc R
C410 C 0.38110(13) 0.49510(10) 0.39975(11) 0.0242(3) Uani 1 1 d .
H41J H 0.3619 0.5488 0.3878 0.029 Uiso 1 1 calc R
H41K H 0.4615 0.4922 0.4268 0.029 Uiso 1 1 calc R
Si4 Si 0.29428(4) 0.45592(3) 0.49166(3) 0.02907(11) Uani 1 1 d .
C411 C 0.15364(17) 0.50072(17) 0.47490(17) 0.0553(7) Uani 1 1 d .
H41A H 0.1109 0.4831 0.5258 0.083 Uiso 1 1 calc R
H41B H 0.1137 0.4872 0.4108 0.083 Uiso 1 1 calc R
H41C H 0.1621 0.5556 0.4793 0.083 Uiso 1 1 calc R
C412 C 0.2788(2) 0.35252(13) 0.47421(15) 0.0481(5) Uani 1 1 d .
H41D H 0.2429 0.3311 0.5272 0.072 Uiso 1 1 calc R
H41E H 0.3529 0.3297 0.4744 0.072 Uiso 1 1 calc R
H41F H 0.2324 0.3423 0.4118 0.072 Uiso 1 1 calc R
C413 C 0.3688(2) 0.47683(15) 0.61601(13) 0.0520(6) Uani 1 1 d .
H41G H 0.3258 0.4563 0.6650 0.078 Uiso 1 1 calc R
H41H H 0.3764 0.5315 0.6246 0.078 Uiso 1 1 calc R
H41I H 0.4434 0.4537 0.6237 0.078 Uiso 1 1 calc R

loop_
_atom_site_aniso_label
_atom_site_aniso_U_11
_atom_site_aniso_U_22
_atom_site_aniso_U_33
_atom_site_aniso_U_23
_atom_site_aniso_U_13
_atom_site_aniso_U_12
Mg1 0.0205(3) 0.0192(3) 0.0136(2) -0.00097(18) -0.00041(18) 0.0003(2)
Mg2 0.0188(2) 0.0198(3) 0.0135(2) -0.00107(18) -0.00008(18) -0.0007(2)
C1 0.0169(7) 0.0203(8) 0.0155(6) -0.0011(5) 0.0012(5) 0.0018(6)
N11 0.0219(6) 0.0178(7) 0.0183(5) 0.0001(5) 0.0008(5) -0.0007(5)
Si11 0.0192(2) 0.0188(2) 0.0360(2) 0.00627(18) -0.00122(17) -0.00159(17)
C111 0.0749(17) 0.0267(12) 0.0614(14) -0.0131(10) 0.0013(12) -0.0003(11)
C112 0.0314(10) 0.0474(14) 0.0970(18) 0.0360(13) 0.0160(11) 0.0030(10)
C113 0.0425(11) 0.0338(12) 0.0511(11) 0.0224(9) -0.0120(9) -0.0058(9)
N12 0.0237(7) 0.0198(7) 0.0163(5) 0.0008(5) -0.0009(5) -0.0021(5)
Si12 0.0263(2) 0.0213(2) 0.01724(17) 0.00423(15) -0.00002(16) -0.00330(17)
C121 0.0634(13) 0.0238(11) 0.0309(9) 0.0021(7) 0.0056(9) -0.0115(9)
C122 0.0364(10) 0.0443(12) 0.0262(8) 0.0099(8) 0.0065(7) -0.0063(9)
C123 0.0313(10) 0.0330(11) 0.0449(10) 0.0160(8) -0.0028(8) 0.0039(8)
C11 0.0227(7) 0.0156(8) 0.0185(6) -0.0009(5) -0.0020(5) -0.0011(6)
C12 0.0241(8) 0.0346(10) 0.0247(7) 0.0025(7) -0.0002(6) -0.0002(7)
C13 0.0228(8) 0.0440(12) 0.0360(9) 0.0035(8) -0.0064(7) -0.0057(8)
C14 0.0376(10) 0.0339(11) 0.0246(7) -0.0032(7) -0.0148(7) 0.0004(8)
C15 0.0394(10) 0.0350(11) 0.0205(7) -0.0054(7) -0.0010(7) 0.0018(8)
C16 0.0225(8) 0.0291(9) 0.0212(6) -0.0054(6) 0.0007(6) 0.0000(7)
N2 0.0198(6) 0.0215(7) 0.0172(5) -0.0006(5) 0.0020(5) 0.0004(5)
C2 0.0185(7) 0.0203(8) 0.0187(6) 0.0001(6) 0.0036(5) -0.0023(6)
C21 0.0208(7) 0.0268(9) 0.0190(6) -0.0022(6) 0.0043(5) 0.0043(6)
C22 0.0318(9) 0.0290(10) 0.0296(8) 0.0009(7) 0.0039(7) 0.0049(8)
C23 0.0326(10) 0.0458(13) 0.0374(9) 0.0109(9) 0.0065(8) 0.0161(9)
C24 0.0222(9) 0.0610(15) 0.0361(9) -0.0023(9) -0.0024(7) 0.0131(9)
C25 0.0235(9) 0.0515(14) 0.0443(10) -0.0137(9) -0.0027(8) 0.0029(9)
C26 0.0208(8) 0.0327(10) 0.0336(8) -0.0064(7) 0.0013(7) 0.0023(7)
C210 0.0201(8) 0.0266(9) 0.0227(7) -0.0054(6) 0.0025(6) -0.0015(6)
Si2 0.0309(3) 0.0474(3) 0.01925(19) -0.0017(2) 0.00423(18) -0.0062(2)
C211 0.0340(11) 0.112(2) 0.0426(11) 0.0108(13) 0.0187(9) 0.0138(13)
C212 0.0780(17) 0.0617(17) 0.0341(10) 0.0047(10) 0.0047(10) -0.0337(14)
C213 0.0574(14) 0.0595(15) 0.0217(8) -0.0036(8) 0.0015(8) -0.0061(11)
C3 0.0178(7) 0.0213(8) 0.0171(6) -0.0034(5) 0.0012(5) -0.0002(6)
N31 0.0208(6) 0.0196(7) 0.0181(5) -0.0002(5) -0.0006(5) -0.0037(5)
Si31 0.0253(2) 0.0216(3) 0.02505(19) 0.00395(17) -0.00116(17) -0.00507(18)
C311 0.0796(17) 0.0264(12) 0.0404(10) -0.0007(8) -0.0128(10) -0.0185(11)
C312 0.0361(11) 0.0443(13) 0.0654(13) 0.0197(11) 0.0213(10) 0.0006(9)
C313 0.0342(10) 0.0253(10) 0.0400(9) 0.0101(7) 0.0012(8) -0.0009(7)
N32 0.0235(7) 0.0193(7) 0.0151(5) 0.0011(5) -0.0010(5) -0.0040(5)
Si32 0.0317(2) 0.0210(2) 0.01633(17) 0.00240(16) 0.00187(16) -0.00252(18)
C321 0.0713(15) 0.0270(11) 0.0265(8) -0.0024(7) 0.0084(9) -0.0156(10)
C322 0.0431(11) 0.0318(12) 0.0429(10) 0.0104(8) -0.0021(9) 0.0072(9)
C323 0.0440(11) 0.0376(11) 0.0268(8) 0.0047(7) 0.0115(7) -0.0037(8)
C31 0.0259(8) 0.0158(8) 0.0198(6) 0.0011(5) -0.0052(6) -0.0017(6)
C32 0.0247(8) 0.0342(11) 0.0298(8) 0.0010(7) -0.0027(7) -0.0034(7)
C33 0.0238(9) 0.0409(12) 0.0420(10) 0.0026(8) -0.0107(7) 0.0001(8)
C34 0.0421(11) 0.0361(12) 0.0326(9) -0.0038(8) -0.0205(8) 0.0036(9)
C35 0.0459(11) 0.0332(11) 0.0222(7) -0.0077(7) -0.0078(7) 0.0063(9)
C36 0.0285(8) 0.0258(9) 0.0241(7) -0.0035(6) -0.0031(6) 0.0035(7)
N4 0.0201(6) 0.0215(7) 0.0168(5) 0.0000(5) 0.0023(5) 0.0005(5)
C4 0.0215(7) 0.0185(8) 0.0178(6) 0.0005(6) 0.0040(5) -0.0024(6)
C41 0.0239(8) 0.0307(10) 0.0189(6) -0.0008(6) 0.0056(6) 0.0070(7)
C42 0.0253(9) 0.0441(13) 0.0390(9) -0.0127(8) -0.0034(7) 0.0099(8)
C43 0.0285(10) 0.0817(19) 0.0547(13) -0.0251(13) -0.0136(9) 0.0156(11)
C44 0.0436(13) 0.098(2) 0.0417(12) -0.0075(13) -0.0096(10) 0.0370(15)
C45 0.0635(15) 0.0616(17) 0.0480(12) 0.0150(12) 0.0062(11) 0.0394(14)
C46 0.0436(11) 0.0367(12) 0.0332(9) 0.0070(8) 0.0080(8) 0.0151(9)
C410 0.0231(8) 0.0269(9) 0.0235(7) -0.0067(6) 0.0065(6) -0.0020(7)
Si4 0.0258(2) 0.0428(3) 0.01930(19) 0.00157(19) 0.00569(17) 0.0007(2)
C411 0.0294(10) 0.091(2) 0.0492(12) 0.0064(12) 0.0195(9) 0.0138(12)
C412 0.0557(13) 0.0489(14) 0.0396(10) 0.0110(9) 0.0066(9) -0.0142(11)
C413 0.0620(15) 0.0724(17) 0.0207(8) -0.0018(9) 0.0024(9) -0.0072(13)

loop_
_atom_type_symbol
_atom_type_description
_atom_type_scat_dispersion_real
_atom_type_scat_dispersion_imag
_atom_type_scat_source
Mg Mg 0.0486 0.0363 'International Tables Vol C Tables 4.2.6.8 and 6.1.1.4'
Si Si 0.0817 0.0704 'International Tables Vol C Tables 4.2.6.8 and 6.1.1.4'
N N 0.0061 0.0033 'International Tables Vol C Tables 4.2.6.8 and 6.1.1.4'
C C 0.0033 0.0016 'International Tables Vol C Tables 4.2.6.8 and 6.1.1.4'
H H 0.0000 0.0000 'International Tables Vol C Tables 4.2.6.8 and 6.1.1.4'

loop_
_geom_angle_atom_site_label_1
_geom_angle_atom_site_label_2
_geom_angle_atom_site_label_3
_geom_angle
N2 Mg1 N4 87.46(5)
N2 Mg1 N12 125.72(6)
N4 Mg1 N12 128.90(5)
N2 Mg1 N11 132.48(5)
N4 Mg1 N11 122.11(6)
N12 Mg1 N11 66.23(5)
N2 Mg1 C1 137.87(5)
N4 Mg1 C1 134.67(5)
N12 Mg1 C1 33.04(5)
N11 Mg1 C1 33.20(5)
N2 Mg1 Mg2 44.06(4)
N4 Mg1 Mg2 43.41(4)
N12 Mg1 Mg2 146.72(4)
N11 Mg1 Mg2 146.84(4)
C1 Mg1 Mg2 178.04(4)
N4 Mg2 N2 87.84(5)
N4 Mg2 N32 124.92(6)
N2 Mg2 N32 130.32(5)
N4 Mg2 N31 128.71(5)
N2 Mg2 N31 124.49(6)
N32 Mg2 N31 66.35(5)
N4 Mg2 C3 134.68(5)
N2 Mg2 C3 137.46(5)
N32 Mg2 C3 33.28(5)
N31 Mg2 C3 33.10(5)
N4 Mg2 Mg1 44.20(4)
N2 Mg2 Mg1 43.64(4)
N32 Mg2 Mg1 148.13(4)
N31 Mg2 Mg1 145.51(4)
C3 Mg2 Mg1 178.13(4)
N12 C1 N11 117.39(13)
N12 C1 C11 120.77(13)
N11 C1 C11 121.83(14)
N12 C1 Mg1 58.47(7)
N11 C1 Mg1 58.97(8)
C11 C1 Mg1 176.87(11)
C1 N11 Si11 134.79(11)
C1 N11 Mg1 87.82(9)
Si11 N11 Mg1 136.28(7)
N11 Si11 C112 112.84(9)
N11 Si11 C113 104.35(8)
C112 Si11 C113 108.69(11)
N11 Si11 C111 112.65(9)
C112 Si11 C111 108.48(13)
C113 Si11 C111 109.68(12)
Si11 C111 H11A 109.5
Si11 C111 H11B 109.5
H11A C111 H11B 109.5
Si11 C111 H11C 109.5
H11A C111 H11C 109.5
H11B C111 H11C 109.5
Si11 C112 H11D 109.5
Si11 C112 H11E 109.5
H11D C112 H11E 109.5
Si11 C112 H11F 109.5
H11D C112 H11F 109.5
H11E C112 H11F 109.5
Si11 C113 H11G 109.5
Si11 C113 H11H 109.5
H11G C113 H11H 109.5
Si11 C113 H11I 109.5
H11G C113 H11I 109.5
H11H C113 H11I 109.5
C1 N12 Si12 133.60(10)
C1 N12 Mg1 88.49(9)
Si12 N12 Mg1 135.04(8)
N12 Si12 C121 104.00(7)
N12 Si12 C122 112.30(8)
C121 Si12 C122 107.82(10)
N12 Si12 C123 113.09(8)
C121 Si12 C123 109.44(10)
C122 Si12 C123 109.88(9)
Si12 C121 H12A 109.5
Si12 C121 H12B 109.5
H12A C121 H12B 109.5
Si12 C121 H12C 109.5
H12A C121 H12C 109.5
H12B C121 H12C 109.5
Si12 C122 H12D 109.5
Si12 C122 H12E 109.5
H12D C122 H12E 109.5
Si12 C122 H12F 109.5
H12D C122 H12F 109.5
H12E C122 H12F 109.5
Si12 C123 H12G 109.5
Si12 C123 H12H 109.5
H12G C123 H12H 109.5
Si12 C123 H12I 109.5
H12G C123 H12I 109.5
H12H C123 H12I 109.5
C12 C11 C16 119.03(14)
C12 C11 C1 120.33(13)
C16 C11 C1 120.59(13)
C11 C12 C13 120.73(15)
C11 C12 H12J 119.6
C13 C12 H12J 119.6
C14 C13 C12 119.74(16)
C14 C13 H13A 120.1
C12 C13 H13A 120.1
C15 C14 C13 119.99(15)
C15 C14 H14A 120.0
C13 C14 H14A 120.0
C14 C15 C16 120.18(15)
C14 C15 H15A 119.9
C16 C15 H15A 119.9
C15 C16 C11 120.30(15)
C15 C16 H16A 119.8
C11 C16 H16A 119.8
C2 N2 Mg1 135.64(11)
C2 N2 Mg2 130.34(11)
Mg1 N2 Mg2 92.30(5)
N2 C2 C210 123.22(13)
N2 C2 C21 121.31(13)
C210 C2 C21 115.36(13)
C26 C21 C22 118.05(15)
C26 C21 C2 119.52(15)
C22 C21 C2 122.43(15)
C23 C22 C21 120.64(19)
C23 C22 H22A 119.7
C21 C22 H22A 119.7
C24 C23 C22 120.71(19)
C24 C23 H23A 119.6
C22 C23 H23A 119.6
C23 C24 C25 119.77(17)
C23 C24 H24A 120.1
C25 C24 H24A 120.1
C24 C25 C26 119.75(19)
C24 C25 H25A 120.1
C26 C25 H25A 120.1
C21 C26 C25 121.07(18)
C21 C26 H26A 119.5
C25 C26 H26A 119.5
C2 C210 Si2 113.23(11)
C2 C210 H21J 108.9
Si2 C210 H21J 108.9
C2 C210 H21K 108.9
Si2 C210 H21K 108.9
H21J C210 H21K 107.7
C212 Si2 C213 109.40(11)
C212 Si2 C211 110.43(13)
C213 Si2 C211 109.98(11)
C212 Si2 C210 109.66(9)
C213 Si2 C210 108.34(9)
C211 Si2 C210 108.98(9)
Si2 C211 H21A 109.5
Si2 C211 H21B 109.5
H21A C211 H21B 109.5
Si2 C211 H21C 109.5
H21A C211 H21C 109.5
H21B C211 H21C 109.5
Si2 C212 H21D 109.5
Si2 C212 H21E 109.5
H21D C212 H21E 109.5
Si2 C212 H21F 109.5
H21D C212 H21F 109.5
H21E C212 H21F 109.5
Si2 C213 H21G 109.5
Si2 C213 H21H 109.5
H21G C213 H21H 109.5
Si2 C213 H21I 109.5
H21G C213 H21I 109.5
H21H C213 H21I 109.5
N31 C3 N32 117.86(13)
N31 C3 C31 122.54(14)
N32 C3 C31 119.58(13)
N31 C3 Mg2 59.45(8)
N32 C3 Mg2 58.49(7)
C31 C3 Mg2 175.75(12)
C3 N31 Si31 136.69(11)
C3 N31 Mg2 87.45(9)
Si31 N31 Mg2 135.85(7)
N31 Si31 C313 105.44(8)
N31 Si31 C311 114.60(8)
C313 Si31 C311 110.14(10)
N31 Si31 C312 108.97(9)
C313 Si31 C312 106.61(9)
C311 Si31 C312 110.68(12)
Si31 C311 H31A 109.5
Si31 C311 H31B 109.5
H31A C311 H31B 109.5
Si31 C311 H31C 109.5
H31A C311 H31C 109.5
H31B C311 H31C 109.5
Si31 C312 H31D 109.5
Si31 C312 H31E 109.5
H31D C312 H31E 109.5
Si31 C312 H31F 109.5
H31D C312 H31F 109.5
H31E C312 H31F 109.5
Si31 C313 H31G 109.5
Si31 C313 H31H 109.5
H31G C313 H31H 109.5
Si31 C313 H31I 109.5
H31G C313 H31I 109.5
H31H C313 H31I 109.5
C3 N32 Si32 133.75(10)
C3 N32 Mg2 88.23(9)
Si32 N32 Mg2 136.49(7)
N32 Si32 C323 110.17(8)
N32 Si32 C321 104.85(7)
C323 Si32 C321 108.26(9)
N32 Si32 C322 114.36(8)
C323 Si32 C322 110.24(9)
C321 Si32 C322 108.65(10)
Si32 C321 H32A 109.5
Si32 C321 H32B 109.5
H32A C321 H32B 109.5
Si32 C321 H32C 109.5
H32A C321 H32C 109.5
H32B C321 H32C 109.5
Si32 C322 H32D 109.5
Si32 C322 H32E 109.5
H32D C322 H32E 109.5
Si32 C322 H32F 109.5
H32D C322 H32F 109.5
H32E C322 H32F 109.5
Si32 C323 H32G 109.5
Si32 C323 H32H 109.5
H32G C323 H32H 109.5
Si32 C323 H32I 109.5
H32G C323 H32I 109.5
H32H C323 H32I 109.5
C36 C31 C32 119.46(14)
C36 C31 C3 120.46(14)
C32 C31 C3 120.00(14)
C33 C32 C31 120.17(16)
C33 C32 H32J 119.9
C31 C32 H32J 119.9
C34 C33 C32 120.09(17)
C34 C33 H33A 120.0
C32 C33 H33A 120.0
C35 C34 C33 119.92(16)
C35 C34 H34A 120.0
C33 C34 H34A 120.0
C34 C35 C36 120.16(16)
C34 C35 H35A 119.9
C36 C35 H35A 119.9
C31 C36 C35 120.19(16)
C31 C36 H36A 119.9
C35 C36 H36A 119.9
C4 N4 Mg2 137.87(11)
C4 N4 Mg1 128.59(11)
Mg2 N4 Mg1 92.40(5)
N4 C4 C41 122.27(13)
N4 C4 C410 122.60(14)
C41 C4 C410 114.93(13)
C42 C41 C46 118.18(17)
C42 C41 C4 119.62(15)
C46 C41 C4 122.19(16)
C41 C42 C43 120.9(2)
C41 C42 H42A 119.6
C43 C42 H42A 119.6
C44 C43 C42 120.3(2)
C44 C43 H43A 119.9
C42 C43 H43A 119.9
C45 C44 C43 119.7(2)
C45 C44 H44A 120.1
C43 C44 H44A 120.1
C44 C45 C46 120.4(2)
C44 C45 H45A 119.8
C46 C45 H45A 119.8
C41 C46 C45 120.5(2)
C41 C46 H46A 119.8
C45 C46 H46A 119.8
C4 C410 Si4 112.14(11)
C4 C410 H41J 109.2
Si4 C410 H41J 109.2
C4 C410 H41K 109.2
Si4 C410 H41K 109.2
H41J C410 H41K 107.9
C411 Si4 C412 109.50(12)
C411 Si4 C413 110.12(11)
C412 Si4 C413 110.08(11)
C411 Si4 C410 109.77(10)
C412 Si4 C410 109.33(9)
C413 Si4 C410 108.01(9)
Si4 C411 H41A 109.5
Si4 C411 H41B 109.5
H41A C411 H41B 109.5
Si4 C411 H41C 109.5
H41A C411 H41C 109.5
H41B C411 H41C 109.5
Si4 C412 H41D 109.5
Si4 C412 H41E 109.5
H41D C412 H41E 109.5
Si4 C412 H41F 109.5
H41D C412 H41F 109.5
H41E C412 H41F 109.5
Si4 C413 H41G 109.5
Si4 C413 H41H 109.5
H41G C413 H41H 109.5
Si4 C413 H41I 109.5
H41G C413 H41I 109.5
H41H C413 H41I 109.5

loop_
_geom_bond_atom_site_label_1
_geom_bond_atom_site_label_2
_geom_bond_distance
Mg1 N2 2.0476(13)
Mg1 N4 2.0685(13)
Mg1 N12 2.0707(13)
Mg1 N11 2.0826(14)
Mg1 C1 2.4285(15)
Mg1 Mg2 2.9646(6)
Mg2 N4 2.0389(13)
Mg2 N2 2.0631(13)
Mg2 N32 2.0675(12)
Mg2 N31 2.0895(14)
Mg2 C3 2.4240(15)
C1 N12 1.325(2)
C1 N11 1.3308(18)
C1 C11 1.504(2)
N11 Si11 1.7262(14)
Si11 C112 1.863(2)
Si11 C113 1.8656(19)
Si11 C111 1.877(2)
C111 H11A 0.9800
C111 H11B 0.9800
C111 H11C 0.9800
C112 H11D 0.9800
C112 H11E 0.9800
C112 H11F 0.9800
C113 H11G 0.9800
C113 H11H 0.9800
C113 H11I 0.9800
N12 Si12 1.7292(14)
Si12 C121 1.864(2)
Si12 C122 1.8668(17)
Si12 C123 1.8684(18)
C121 H12A 0.9800
C121 H12B 0.9800
C121 H12C 0.9800
C122 H12D 0.9800
C122 H12E 0.9800
C122 H12F 0.9800
C123 H12G 0.9800
C123 H12H 0.9800
C123 H12I 0.9800
C11 C12 1.385(2)
C11 C16 1.394(2)
C12 C13 1.392(2)
C12 H12J 0.9500
C13 C14 1.388(3)
C13 H13A 0.9500
C14 C15 1.380(3)
C14 H14A 0.9500
C15 C16 1.392(2)
C15 H15A 0.9500
C16 H16A 0.9500
N2 C2 1.2694(19)
C2 C210 1.513(2)
C2 C21 1.517(2)
C21 C26 1.386(2)
C21 C22 1.395(2)
C22 C23 1.388(3)
C22 H22A 0.9500
C23 C24 1.369(3)
C23 H23A 0.9500
C24 C25 1.382(3)
C24 H24A 0.9500
C25 C26 1.397(3)
C25 H25A 0.9500
C26 H26A 0.9500
C210 Si2 1.8908(16)
C210 H21J 0.9900
C210 H21K 0.9900
Si2 C212 1.860(3)
Si2 C213 1.862(2)
Si2 C211 1.866(2)
C211 H21A 0.9800
C211 H21B 0.9800
C211 H21C 0.9800
C212 H21D 0.9800
C212 H21E 0.9800
C212 H21F 0.9800
C213 H21G 0.9800
C213 H21H 0.9800
C213 H21I 0.9800
C3 N31 1.3251(19)
C3 N32 1.331(2)
C3 C31 1.508(2)
N31 Si31 1.7211(14)
Si31 C313 1.8642(18)
Si31 C311 1.869(2)
Si31 C312 1.874(2)
C311 H31A 0.9800
C311 H31B 0.9800
C311 H31C 0.9800
C312 H31D 0.9800
C312 H31E 0.9800
C312 H31F 0.9800
C313 H31G 0.9800
C313 H31H 0.9800
C313 H31I 0.9800
N32 Si32 1.7204(13)
Si32 C323 1.8654(17)
Si32 C321 1.8670(19)
Si32 C322 1.870(2)
C321 H32A 0.9800
C321 H32B 0.9800
C321 H32C 0.9800
C322 H32D 0.9800
C322 H32E 0.9800
C322 H32F 0.9800
C323 H32G 0.9800
C323 H32H 0.9800
C323 H32I 0.9800
C31 C36 1.383(2)
C31 C32 1.391(2)
C32 C33 1.391(2)
C32 H32J 0.9500
C33 C34 1.382(3)
C33 H33A 0.9500
C34 C35 1.380(3)
C34 H34A 0.9500
C35 C36 1.394(2)
C35 H35A 0.9500
C36 H36A 0.9500
N4 C4 1.2681(19)
C4 C41 1.508(2)
C4 C410 1.510(2)
C41 C42 1.383(3)
C41 C46 1.395(3)
C42 C43 1.396(3)
C42 H42A 0.9500
C43 C44 1.374(4)
C43 H43A 0.9500
C44 C45 1.369(4)
C44 H44A 0.9500
C45 C46 1.398(3)
C45 H45A 0.9500
C46 H46A 0.9500
C410 Si4 1.8893(15)
C410 H41J 0.9900
C410 H41K 0.9900
Si4 C411 1.856(2)
Si4 C412 1.858(2)
Si4 C413 1.867(2)
C411 H41A 0.9800
C411 H41B 0.9800
C411 H41C 0.9800
C412 H41D 0.9800
C412 H41E 0.9800
C412 H41F 0.9800
C413 H41G 0.9800
C413 H41H 0.9800
C413 H41I 0.9800

loop_
_geom_torsion_atom_site_label_1
_geom_torsion_atom_site_label_2
_geom_torsion_atom_site_label_3
_geom_torsion_atom_site_label_4
_geom_torsion
N2 Mg1 Mg2 N4 -179.42(8)
N12 Mg1 Mg2 N4 93.14(9)
N11 Mg1 Mg2 N4 -78.24(9)
C1 Mg1 Mg2 N4 11.4(13)
N4 Mg1 Mg2 N2 179.42(8)
N12 Mg1 Mg2 N2 -87.44(10)
N11 Mg1 Mg2 N2 101.18(9)
C1 Mg1 Mg2 N2 -169.2(13)
N2 Mg1 Mg2 N32 -95.11(10)
N4 Mg1 Mg2 N32 84.31(10)
N12 Mg1 Mg2 N32 177.44(11)
N11 Mg1 Mg2 N32 6.07(12)
C1 Mg1 Mg2 N32 95.7(13)
N2 Mg1 Mg2 N31 85.57(9)
N4 Mg1 Mg2 N31 -95.01(9)
N12 Mg1 Mg2 N31 -1.88(11)
N11 Mg1 Mg2 N31 -173.25(10)
C1 Mg1 Mg2 N31 -83.6(13)
N2 Mg1 Mg2 C3 126.7(14)
N4 Mg1 Mg2 C3 -53.8(14)
N12 Mg1 Mg2 C3 39.3(14)
N11 Mg1 Mg2 C3 -132.1(14)
C1 Mg1 Mg2 C3 -42.4(19)
N2 Mg1 C1 N12 -84.06(11)
N4 Mg1 C1 N12 95.73(11)
N11 Mg1 C1 N12 177.35(14)
Mg2 Mg1 C1 N12 84.7(13)
N2 Mg1 C1 N11 98.59(11)
N4 Mg1 C1 N11 -81.62(11)
N12 Mg1 C1 N11 -177.35(14)
Mg2 Mg1 C1 N11 -92.6(13)
N2 Mg1 C1 C11 -7(2)
N4 Mg1 C1 C11 173(2)
N12 Mg1 C1 C11 77(2)
N11 Mg1 C1 C11 -106(2)
Mg2 Mg1 C1 C11 161.5(14)
N12 C1 N11 Si11 166.36(11)
C11 C1 N11 Si11 -14.6(2)
Mg1 C1 N11 Si11 168.90(15)
N12 C1 N11 Mg1 -2.54(13)
C11 C1 N11 Mg1 176.45(12)
N2 Mg1 N11 C1 -115.91(9)
N4 Mg1 N11 C1 123.84(9)
N12 Mg1 N11 C1 1.58(8)
Mg2 Mg1 N11 C1 176.42(7)
N2 Mg1 N11 Si11 75.49(13)
N4 Mg1 N11 Si11 -44.76(12)
N12 Mg1 N11 Si11 -167.02(11)
C1 Mg1 N11 Si11 -168.60(16)
Mg2 Mg1 N11 Si11 7.82(15)
C1 N11 Si11 C112 88.63(18)
Mg1 N11 Si11 C112 -107.53(13)
C1 N11 Si11 C113 -153.55(16)
Mg1 N11 Si11 C113 10.29(13)
C1 N11 Si11 C111 -34.64(18)
Mg1 N11 Si11 C111 129.20(12)
N11 C1 N12 Si12 164.80(11)
C11 C1 N12 Si12 -14.2(2)
Mg1 C1 N12 Si12 162.24(15)
N11 C1 N12 Mg1 2.56(13)
C11 C1 N12 Mg1 -176.45(12)
N2 Mg1 N12 C1 124.73(9)
N4 Mg1 N12 C1 -114.59(9)
N11 Mg1 N12 C1 -1.58(8)
Mg2 Mg1 N12 C1 -176.44(7)
N2 Mg1 N12 Si12 -37.05(13)
N4 Mg1 N12 Si12 83.63(12)
N11 Mg1 N12 Si12 -163.37(12)
C1 Mg1 N12 Si12 -161.78(16)
Mg2 Mg1 N12 Si12 21.78(16)
C1 N12 Si12 C121 -150.88(15)
Mg1 N12 Si12 C121 3.56(13)
C1 N12 Si12 C122 92.82(16)
Mg1 N12 Si12 C122 -112.75(11)
C1 N12 Si12 C123 -32.24(17)
Mg1 N12 Si12 C123 122.19(12)
N12 C1 C11 C12 118.06(17)
N11 C1 C11 C12 -60.9(2)
Mg1 C1 C11 C12 43(2)
N12 C1 C11 C16 -59.4(2)
N11 C1 C11 C16 121.64(17)
Mg1 C1 C11 C16 -134(2)
C16 C11 C12 C13 1.1(3)
C1 C11 C12 C13 -176.44(17)
C11 C12 C13 C14 -1.2(3)
C12 C13 C14 C15 0.1(3)
C13 C14 C15 C16 1.0(3)
C14 C15 C16 C11 -1.1(3)
C12 C11 C16 C15 0.1(3)
C1 C11 C16 C15 177.55(16)
N4 Mg1 N2 C2 -165.82(15)
N12 Mg1 N2 C2 -27.88(18)
N11 Mg1 N2 C2 61.27(18)
C1 Mg1 N2 C2 14.04(19)
Mg2 Mg1 N2 C2 -165.42(18)
N4 Mg1 N2 Mg2 -0.40(6)
N12 Mg1 N2 Mg2 137.54(6)
N11 Mg1 N2 Mg2 -133.31(6)
C1 Mg1 N2 Mg2 179.45(6)
N4 Mg2 N2 C2 167.05(13)
N32 Mg2 N2 C2 -56.96(16)
N31 Mg2 N2 C2 29.88(15)
C3 Mg2 N2 C2 -11.14(17)
Mg1 Mg2 N2 C2 166.65(16)
N4 Mg2 N2 Mg1 0.40(6)
N32 Mg2 N2 Mg1 136.39(6)
N31 Mg2 N2 Mg1 -136.77(5)
C3 Mg2 N2 Mg1 -177.78(6)
Mg1 N2 C2 C210 170.37(12)
Mg2 N2 C2 C210 9.6(2)
Mg1 N2 C2 C21 -13.5(2)
Mg2 N2 C2 C21 -174.26(11)
N2 C2 C21 C26 -39.2(2)
C210 C2 C21 C26 137.22(15)
N2 C2 C21 C22 140.58(15)
C210 C2 C21 C22 -43.03(19)
C26 C21 C22 C23 0.8(2)
C2 C21 C22 C23 -178.94(14)
C21 C22 C23 C24 -1.1(3)
C22 C23 C24 C25 0.2(3)
C23 C24 C25 C26 1.0(3)
C22 C21 C26 C25 0.4(2)
C2 C21 C26 C25 -179.82(15)
C24 C25 C26 C21 -1.3(3)
N2 C2 C210 Si2 105.14(15)
C21 C2 C210 Si2 -71.17(16)
C2 C210 Si2 C212 -29.05(15)
C2 C210 Si2 C213 -148.40(13)
C2 C210 Si2 C211 91.94(15)
N4 Mg2 C3 N31 -95.38(11)
N2 Mg2 C3 N31 82.07(11)
N32 Mg2 C3 N31 176.89(14)
Mg1 Mg2 C3 N31 -43.1(14)
N4 Mg2 C3 N32 87.73(11)
N2 Mg2 C3 N32 -94.82(11)
N31 Mg2 C3 N32 -176.89(14)
Mg1 Mg2 C3 N32 140.1(14)
N4 Mg2 C3 C31 23.7(15)
N2 Mg2 C3 C31 -158.9(15)
N32 Mg2 C3 C31 -64.0(15)
N31 Mg2 C3 C31 119.1(15)
Mg1 Mg2 C3 C31 76(2)
N32 C3 N31 Si31 -176.04(12)
C31 C3 N31 Si31 5.4(2)
Mg2 C3 N31 Si31 -179.04(17)
N32 C3 N31 Mg2 3.00(13)
C31 C3 N31 Mg2 -175.59(13)
N4 Mg2 N31 C3 114.87(9)
N2 Mg2 N31 C3 -125.66(9)
N32 Mg2 N31 C3 -1.86(8)
Mg1 Mg2 N31 C3 177.74(7)
N4 Mg2 N31 Si31 -66.08(13)
N2 Mg2 N31 Si31 53.40(12)
N32 Mg2 N31 Si31 177.19(12)
C3 Mg2 N31 Si31 179.06(16)
Mg1 Mg2 N31 Si31 -3.20(16)
C3 N31 Si31 C313 142.85(16)
Mg2 N31 Si31 C313 -35.77(13)
C3 N31 Si31 C311 21.6(2)
Mg2 N31 Si31 C311 -157.06(12)
C3 N31 Si31 C312 -103.04(17)
Mg2 N31 Si31 C312 78.33(13)
N31 C3 N32 Si32 -170.17(12)
C31 C3 N32 Si32 8.5(2)
Mg2 C3 N32 Si32 -167.13(16)
N31 C3 N32 Mg2 -3.03(13)
C31 C3 N32 Mg2 175.61(12)
N4 Mg2 N32 C3 -119.95(9)
N2 Mg2 N32 C3 117.91(10)
N31 Mg2 N32 C3 1.85(8)
Mg1 Mg2 N32 C3 -177.73(8)
N4 Mg2 N32 Si32 46.54(13)
N2 Mg2 N32 Si32 -75.60(13)
N31 Mg2 N32 Si32 168.34(12)
C3 Mg2 N32 Si32 166.49(17)
Mg1 Mg2 N32 Si32 -11.23(17)
C3 N32 Si32 C323 -92.05(16)
Mg2 N32 Si32 C323 106.81(12)
C3 N32 Si32 C321 151.67(15)
Mg2 N32 Si32 C321 -9.47(14)
C3 N32 Si32 C322 32.77(17)
Mg2 N32 Si32 C322 -128.37(12)
N31 C3 C31 C36 -116.06(18)
N32 C3 C31 C36 65.4(2)
Mg2 C3 C31 C36 127.2(14)
N31 C3 C31 C32 67.3(2)
N32 C3 C31 C32 -111.26(17)
Mg2 C3 C31 C32 -49.4(16)
C36 C31 C32 C33 -1.4(3)
C3 C31 C32 C33 175.27(17)
C31 C32 C33 C34 0.5(3)
C32 C33 C34 C35 0.7(3)
C33 C34 C35 C36 -1.0(3)
C32 C31 C36 C35 1.1(3)
C3 C31 C36 C35 -175.57(17)
C34 C35 C36 C31 0.1(3)
N2 Mg2 N4 C4 167.23(16)
N32 Mg2 N4 C4 27.47(18)
N31 Mg2 N4 C4 -58.67(18)
C3 Mg2 N4 C4 -14.5(2)
Mg1 Mg2 N4 C4 167.63(19)
N2 Mg2 N4 Mg1 -0.40(6)
N32 Mg2 N4 Mg1 -140.16(6)
N31 Mg2 N4 Mg1 133.70(6)
C3 Mg2 N4 Mg1 177.88(6)
N2 Mg1 N4 C4 -169.00(13)
N12 Mg1 N4 C4 55.34(16)
N11 Mg1 N4 C4 -28.62(15)
C1 Mg1 N4 C4 11.14(17)
Mg2 Mg1 N4 C4 -169.40(16)
N2 Mg1 N4 Mg2 0.40(6)
N12 Mg1 N4 Mg2 -135.25(6)
N11 Mg1 N4 Mg2 140.78(5)
C1 Mg1 N4 Mg2 -179.46(6)
Mg2 N4 C4 C41 10.1(2)
Mg1 N4 C4 C41 174.17(11)
Mg2 N4 C4 C410 -175.24(12)
Mg1 N4 C4 C410 -11.1(2)
N4 C4 C41 C42 41.2(2)
C410 C4 C41 C42 -133.89(16)
N4 C4 C41 C46 -140.26(16)
C410 C4 C41 C46 44.7(2)
C46 C41 C42 C43 -1.6(3)
C4 C41 C42 C43 177.05(17)
C41 C42 C43 C44 1.6(3)
C42 C43 C44 C45 -0.6(4)
C43 C44 C45 C46 -0.5(4)
C42 C41 C46 C45 0.5(2)
C4 C41 C46 C45 -178.07(16)
C44 C45 C46 C41 0.5(3)
N4 C4 C410 Si4 -101.03(15)
C41 C4 C410 Si4 74.03(16)
C4 C410 Si4 C411 -86.73(15)
C4 C410 Si4 C412 33.41(15)
C4 C410 Si4 C413 153.19(13)
